data_1550336
loop_
_publ_author_name
'Baillargeon, Pierre'
'Rahem, Tarik'
'Amigo, Carl'
'Fortin, Daniel'
'Dory, Yves L.'

_publ_section_title
;
 Polar crystal of vanillylformamide through replacement of the alkene by
 an isosteric formamide group
;
_journal_coeditor_code FY2132
_journal_issue 12
_journal_name_full IUCrData
_journal_page_first x181630
_journal_paper_doi 10.1107/S2414314618016309
_journal_volume 3
_journal_year 2018
_chemical_absolute_configuration unk
_chemical_formula_moiety 'C9 H11 N1 O3'
_chemical_formula_sum 'C9 H11 N O3'
_chemical_formula_weight 181.19
_space_group_IT_number 1
_symmetry_cell_setting triclinic
_symmetry_space_group_name_Hall 'P 1'
_symmetry_space_group_name_H-M 'P 1'
_atom_sites_solution_hydrogens mixed
_audit_conform_dict_name cif_core.dic
_audit_conform_dict_version 2.4.3
_audit_creation_method 'WinGX routine CIF_UPDATE'
_cell_angle_alpha 93.618(2)
_cell_angle_beta 107.044(2)
_cell_angle_gamma 95.658(2)
_cell_formula_units_Z 1
_cell_length_a 4.8011(2)
_cell_length_b 6.5522(3)
_cell_length_c 7.5052(3)
_cell_measurement_reflns_used 2759
_cell_measurement_temperature 173(2)
_cell_measurement_theta_max 70.68
_cell_measurement_theta_min 6.2
_cell_volume 223.575(17)
_computing_cell_refinement
;
SAINT (Bruker, 2012)
;
_computing_data_collection
;
APEX2 (Bruker, 2012)
;
_computing_data_reduction
;
SORTAV (Blessing, 1995)
;
_computing_molecular_graphics
;
Ortep for Windows (Farrugia, 2012) and Mercury (Macrae <i>et al.</i>,
2008)
;
_computing_publication_material
;
WinGX (Farrugia, 2012) and Publcif (Westrip, 2010)
;
_computing_structure_refinement
;
SHELXL-2016/6 (Sheldrick, 2015)
;
_computing_structure_solution
;
SHELXS (Sheldrick, 2008)
;
_diffrn_ambient_temperature 173(2)
_diffrn_detector 'APEXII CCD'
_diffrn_measured_fraction_theta_full 0.972
_diffrn_measured_fraction_theta_max 0.972
_diffrn_measurement_device '\k-geometry diffractometer'
_diffrn_measurement_device_type 'Bruker APEXII'
_diffrn_measurement_method '\f or \w oscillation scans'
_diffrn_radiation_monochromator graphite
_diffrn_radiation_type CuK\a
_diffrn_radiation_wavelength 1.54178
_diffrn_reflns_av_R_equivalents 0.0513
_diffrn_reflns_av_unetI/netI 0.0625
_diffrn_reflns_limit_h_max 5
_diffrn_reflns_limit_h_min -5
_diffrn_reflns_limit_k_max 7
_diffrn_reflns_limit_k_min -7
_diffrn_reflns_limit_l_max 8
_diffrn_reflns_limit_l_min -9
_diffrn_reflns_number 2726
_diffrn_reflns_theta_full 69.823
_diffrn_reflns_theta_max 69.823
_diffrn_reflns_theta_min 6.196
_diffrn_source 'sealed x-ray tube'
_diffrn_standards_number 0
_exptl_absorpt_coefficient_mu 0.85
_exptl_absorpt_correction_T_max 0.7533
_exptl_absorpt_correction_T_min 0.5744
_exptl_absorpt_correction_type multi-scan
_exptl_absorpt_process_details
;
(SADABS; Bruker, 2012)
;
_exptl_crystal_colour Colorless
_exptl_crystal_density_diffrn 1.346
_exptl_crystal_density_method 'not measured'
_exptl_crystal_description Prism
_exptl_crystal_F_000 96
_exptl_crystal_size_max 0.32
_exptl_crystal_size_mid 0.16
_exptl_crystal_size_min 0.115
_refine_diff_density_max 0.249
_refine_diff_density_min -0.229
_refine_ls_extinction_method none
_refine_ls_goodness_of_fit_ref 1.115
_refine_ls_hydrogen_treatment mixed
_refine_ls_matrix_type full
_refine_ls_number_constraints 0
_refine_ls_number_parameters 123
_refine_ls_number_reflns 1206
_refine_ls_number_restraints 4
_refine_ls_restrained_S_all 1.113
_refine_ls_R_factor_all 0.0548
_refine_ls_R_factor_gt 0.0515
_refine_ls_shift/su_max 0
_refine_ls_shift/su_mean 0
_refine_ls_structure_factor_coef Fsqd
_refine_ls_weighting_details 'w=1/[\s^2^(Fo^2^)+(0.0912P)^2^+0.0525P] where P=(Fo^2^+2Fc^2^)/3'
_refine_ls_weighting_scheme calc
_refine_ls_wR_factor_gt 0.1447
_refine_ls_wR_factor_ref 0.154
_reflns_number_gt 1139
_reflns_number_total 1206
_reflns_threshold_expression 'I > 2\s(I)'
_cod_data_source_file fy2132sup1.cif
_cod_data_source_block II
_cod_database_code 1550336
_shelx_estimated_absorpt_t_min 0.773
_shelx_estimated_absorpt_t_max 0.909

loop_
_symmetry_equiv_pos_as_xyz
'x, y, z'

loop_
_atom_site_type_symbol
_atom_site_label
_atom_site_fract_x
_atom_site_fract_y
_atom_site_fract_z
_atom_site_U_iso_or_equiv
_atom_site_adp_type
_atom_site_calc_flag
_atom_site_occupancy
O O1 0.7872(8) 0.7526(5) 0.5754(4) 0.0436(9) Uani d 1
O O2 1.0943(7) -0.0646(5) -0.0270(5) 0.0376(8) Uani d 1
O O3 1.2189(6) 0.5811(5) 0.8054(4) 0.0346(8) Uani d 1
N N1 0.6936(8) 0.0863(6) -0.0091(5) 0.0313(8) Uani d 1
H H1 0.506646 0.0619 -0.016887 0.038 Uiso calc 1
C C1 0.5812(13) 0.8622(8) 0.4558(8) 0.0457(12) Uani d 1
H H1A 0.673811 0.934512 0.373509 0.069 Uiso calc 1
H H1B 0.513623 0.962513 0.531259 0.069 Uiso calc 1
H H1C 0.413277 0.765528 0.379819 0.069 Uiso calc 1
C C2 0.8948(9) 0.6005(6) 0.4953(6) 0.0300(10) Uani d 1
C C3 0.8016(9) 0.5279(6) 0.3069(6) 0.0313(9) Uani d 1
H H3A 0.648153 0.586589 0.222842 0.038 Uiso calc 1
C C4 0.9284(9) 0.3719(6) 0.2397(6) 0.0296(9) Uani d 1
C C5 0.8312(9) 0.2985(7) 0.0327(6) 0.0330(10) Uani d 1
H H5A 0.690774 0.388824 -0.035372 0.04 Uiso calc 1
H H5B 1.004057 0.312362 -0.014027 0.04 Uiso calc 1
C C6 0.8314(9) -0.0728(6) -0.0364(6) 0.0318(9) Uani d 1
H H6 0.718873 -0.204814 -0.065598 0.038 Uiso calc 1
C C7 1.1468(11) 0.2848(7) 0.3628(6) 0.0387(11) Uani d 1
H H7 1.235762 0.177733 0.317846 0.046 Uiso calc 1
C C8 1.2385(10) 0.3531(6) 0.5538(6) 0.0382(11) Uani d 1
H H8 1.385838 0.289743 0.638179 0.046 Uiso calc 1
C C9 1.1167(9) 0.5113(6) 0.6200(5) 0.0295(10) Uani d 1
H H3 1.144(16) 0.711(7) 0.817(10) 0.061(18) Uiso d 1

loop_
_atom_site_aniso_label
_atom_site_aniso_U_11
_atom_site_aniso_U_22
_atom_site_aniso_U_33
_atom_site_aniso_U_12
_atom_site_aniso_U_13
_atom_site_aniso_U_23
O1 0.054(2) 0.0452(19) 0.0316(18) 0.0282(16) 0.0062(14) -0.0004(14)
O2 0.0287(17) 0.0393(17) 0.0418(19) 0.0016(12) 0.0094(13) -0.0082(14)
O3 0.0383(17) 0.0347(16) 0.0260(15) 0.0064(12) 0.0027(12) -0.0021(12)
N1 0.0234(16) 0.0360(18) 0.0309(19) 0.0017(13) 0.0047(14) -0.0041(14)
C1 0.054(3) 0.047(3) 0.038(3) 0.024(2) 0.011(2) 0.009(2)
C2 0.033(2) 0.027(2) 0.030(2) 0.0017(17) 0.0105(19) 0.0021(17)
C3 0.032(2) 0.032(2) 0.026(2) 0.0069(17) 0.0025(17) 0.0053(16)
C4 0.028(2) 0.030(2) 0.029(2) 0.0017(16) 0.0052(17) 0.0032(17)
C5 0.038(2) 0.035(2) 0.024(2) 0.0041(17) 0.0066(18) 0.0056(16)
C6 0.035(2) 0.033(2) 0.025(2) -0.0045(17) 0.0096(17) -0.0031(16)
C7 0.047(3) 0.037(2) 0.028(2) 0.015(2) 0.0018(19) -0.0023(18)
C8 0.040(3) 0.036(3) 0.032(3) 0.014(2) -0.002(2) 0.0008(19)
C9 0.031(2) 0.029(2) 0.025(2) -0.0005(17) 0.0059(18) -0.0017(17)

loop_
_atom_type_symbol
_atom_type_description
_atom_type_scat_dispersion_real
_atom_type_scat_dispersion_imag
_atom_type_scat_source
C C 0.0181 0.0091 'International Tables Vol C Tables 4.2.6.8 and 6.1.1.4'
H H 0 0 'International Tables Vol C Tables 4.2.6.8 and 6.1.1.4'
N N 0.0311 0.018 'International Tables Vol C Tables 4.2.6.8 and 6.1.1.4'
O O 0.0492 0.0322 'International Tables Vol C Tables 4.2.6.8 and 6.1.1.4'

loop_
_geom_angle_atom_site_label_1
_geom_angle_atom_site_label_2
_geom_angle_atom_site_label_3
_geom_angle
C2 O1 C1 117.7(3)
C9 O3 H3 106(4)
C6 N1 C5 124.2(3)
C6 N1 H1 117.9
C5 N1 H1 117.9
O1 C1 H1A 109.5
O1 C1 H1B 109.5
H1A C1 H1B 109.5
O1 C1 H1C 109.5
H1A C1 H1C 109.5
H1B C1 H1C 109.5
O1 C2 C3 125.9(4)
O1 C2 C9 114.6(4)
C3 C2 C9 119.5(4)
C4 C3 C2 121.1(4)
C4 C3 H3A 119.5
C2 C3 H3A 119.5
C7 C4 C3 119.2(4)
C7 C4 C5 120.3(4)
C3 C4 C5 120.6(4)
N1 C5 C4 113.5(3)
N1 C5 H5A 108.9
C4 C5 H5A 108.9
N1 C5 H5B 108.9
C4 C5 H5B 108.9
H5A C5 H5B 107.7
O2 C6 N1 125.7(4)
O2 C6 H6 117.1
N1 C6 H6 117.1
C4 C7 C8 120.4(4)
C4 C7 H7 119.8
C8 C7 H7 119.8
C9 C8 C7 120.4(4)
C9 C8 H8 119.8
C7 C8 H8 119.8
O3 C9 C8 119.3(4)
O3 C9 C2 121.3(4)
C8 C9 C2 119.4(4)

loop_
_geom_bond_atom_site_label_1
_geom_bond_atom_site_label_2
_geom_bond_distance
O1 C2 1.352(6)
O1 C1 1.415(6)
O2 C6 1.239(5)
O3 C9 1.364(5)
O3 H3 0.96(3)
N1 C6 1.325(6)
N1 C5 1.453(6)
N1 H1 0.88
C1 H1A 0.98
C1 H1B 0.98
C1 H1C 0.98
C2 C3 1.389(6)
C2 C9 1.400(6)
C3 C4 1.382(6)
C3 H3A 0.95
C4 C7 1.376(6)
C4 C5 1.516(6)
C5 H5A 0.99
C5 H5B 0.99
C6 H6 0.95
C7 C8 1.400(6)
C7 H7 0.95
C8 C9 1.374(6)
C8 H8 0.95

loop_
_geom_hbond_atom_site_label_D
_geom_hbond_atom_site_label_H
_geom_hbond_atom_site_label_A
_geom_hbond_site_symmetry_A
_geom_hbond_distance_DH
_geom_hbond_distance_HA
_geom_hbond_distance_DA
_geom_hbond_angle_DHA
N1 H1 O2 1_455 0.88 2.05 2.910(4) 166.5
O3 H3 O1 . 0.96(3) 2.15(7) 2.672(4) 113(5)
C6 H6 O3 1_444 0.95 2.54 3.391(5) 148.6
O3 H3 O2 1_566 0.96(3) 1.90(4) 2.771(4) 149(6)
C5 H5B O3 1_554 0.99 2.60 3.374(5) 135
C5 H5A O3 1_454 0.99 2.70 3.676(5) 167

loop_
_geom_torsion_atom_site_label_1
_geom_torsion_atom_site_label_2
_geom_torsion_atom_site_label_3
_geom_torsion_atom_site_label_4
_geom_torsion
C1 O1 C2 C3 -6.5(6)
C1 O1 C2 C9 174.5(4)
O1 C2 C3 C4 179.7(4)
C9 C2 C3 C4 -1.3(6)
C2 C3 C4 C7 1.2(6)
C2 C3 C4 C5 -178.1(3)
C6 N1 C5 C4 -97.8(5)
C7 C4 C5 N1 65.2(5)
C3 C4 C5 N1 -115.5(4)
C5 N1 C6 O2 1.3(6)
C3 C4 C7 C8 0.2(7)
C5 C4 C7 C8 179.6(4)
C4 C7 C8 C9 -1.6(7)
C7 C8 C9 O3 -177.1(4)
C7 C8 C9 C2 1.5(7)
O1 C2 C9 O3 -2.3(5)
C3 C2 C9 O3 178.5(4)
O1 C2 C9 C8 179.0(4)
C3 C2 C9 C8 -0.1(6)

_cod_database_fobs_code 1550336
